data_4108597
loop_
_publ_author_name
'Craig M. Robertson'
'Alicea A. Leitch'
'Kristina Cvrkalj'
'Daniel J. T. Myles'
'Robert W. Reed'
'Paul A. Dube'
'Richard T. Oakley'

_publ_section_title
;
 Ferromagnetic Ordering in Bisthiaselenazolyl Radicals: Variations on a
 Tetragonal Theme
;
_journal_name_full 'Journal of the American Chemical Society'
_journal_page_first 14791
_journal_page_last 14801
_journal_paper_doi 10.1021/ja8054436
_journal_volume 130
_journal_year 2008
_chemical_formula_sum 'C8 H7 Cl N3 S2 Se2'
_chemical_formula_weight 402.66
_chemical_name_systematic
; 
 ? 
;
_space_group_IT_number 113
_symmetry_cell_setting tetragonal
_symmetry_space_group_name_Hall 'P -4 2ab'
_symmetry_space_group_name_H-M 'P -4 21 m'
_atom_sites_solution_hydrogens geom
_atom_sites_solution_primary direct
_atom_sites_solution_secondary difmap
_audit_creation_method SHELXL-97
_cell_angle_alpha 90.00
_cell_angle_beta 90.00
_cell_angle_gamma 90.00
_cell_formula_units_Z 4
_cell_length_a 16.1583(11)
_cell_length_b 16.1583(11)
_cell_length_c 4.3026(6)
_cell_measurement_reflns_used 6231
_cell_measurement_temperature 100(2)
_cell_measurement_theta_max 30.54
_cell_measurement_theta_min 2.52
_cell_volume 1123.37(19)
_computing_cell_refinement 'Bruker SMART'
_computing_data_collection 'Bruker SMART'
_computing_data_reduction 'Bruker SAINT'
_computing_molecular_graphics 'Bruker SHELXTL'
_computing_publication_material 'Bruker SHELXTL'
_computing_structure_refinement 'Bruker SHELXTL'
_computing_structure_solution 'Bruker SHELXTL'
_diffrn_ambient_temperature 100(2)
_diffrn_measured_fraction_theta_full 0.985
_diffrn_measured_fraction_theta_max 0.985
_diffrn_measurement_device_type 'CCD area detector'
_diffrn_measurement_method 'phi and omega scans'
_diffrn_radiation_monochromator graphite
_diffrn_radiation_source 'sealed tube'
_diffrn_radiation_type MoK\a
_diffrn_reflns_av_R_equivalents 0.0588
_diffrn_reflns_av_sigmaI/netI 0.0382
_diffrn_reflns_limit_h_max 20
_diffrn_reflns_limit_h_min -13
_diffrn_reflns_limit_k_max 20
_diffrn_reflns_limit_k_min -20
_diffrn_reflns_limit_l_max 5
_diffrn_reflns_limit_l_min -5
_diffrn_reflns_number 8588
_diffrn_reflns_theta_full 26.48
_diffrn_reflns_theta_max 26.48
_diffrn_reflns_theta_min 1.78
_exptl_absorpt_coefficient_mu 7.163
_exptl_absorpt_correction_T_max 0.87
_exptl_absorpt_correction_T_min 0.671
_exptl_absorpt_correction_type empirical
_exptl_absorpt_process_details sadabs
_exptl_crystal_colour black
_exptl_crystal_density_diffrn 2.381
_exptl_crystal_description needle
_exptl_crystal_F_000 772
_exptl_crystal_size_max 0.28
_exptl_crystal_size_mid 0.03
_exptl_crystal_size_min 0.02
_refine_diff_density_max 0.509
_refine_diff_density_min -0.431
_refine_diff_density_rms 0.099
_refine_ls_abs_structure_details 'Flack H D (1983), Acta Cryst. A39, 876-881'
_refine_ls_abs_structure_Flack 0.025(14)
_refine_ls_extinction_method none
_refine_ls_goodness_of_fit_ref 1.071
_refine_ls_hydrogen_treatment constr
_refine_ls_matrix_type full
_refine_ls_number_parameters 82
_refine_ls_number_reflns 1214
_refine_ls_number_restraints 12
_refine_ls_restrained_S_all 1.068
_refine_ls_R_factor_all 0.0268
_refine_ls_R_factor_gt 0.0245
_refine_ls_shift/su_max 0.002
_refine_ls_shift/su_mean 0.000
_refine_ls_structure_factor_coef Fsqd
_refine_ls_weighting_details 'calc w=1/[\s^2^(Fo^2^)+(0.0219P)^2^+0.0000P] where P=(Fo^2^+2Fc^2^)/3'
_refine_ls_weighting_scheme calc
_refine_ls_wR_factor_gt 0.0529
_refine_ls_wR_factor_ref 0.0537
_reflns_number_gt 1134
_reflns_number_total 1214
_reflns_threshold_expression >2sigma(I)
_cod_data_source_file ja8054436_si_002.cif
_cod_data_source_block cltsprlm
_cod_database_code 4108597

loop_
_symmetry_equiv_pos_as_xyz
'x, y, z'
'-x, -y, z'
'y, -x, -z'
'-y, x, -z'
'-x+1/2, y+1/2, -z'
'x+1/2, -y+1/2, -z'
'-y+1/2, -x+1/2, z'
'y+1/2, x+1/2, z'

loop_
_atom_site_label
_atom_site_type_symbol
_atom_site_fract_x
_atom_site_fract_y
_atom_site_fract_z
_atom_site_U_iso_or_equiv
_atom_site_adp_type
_atom_site_occupancy
_atom_site_symmetry_multiplicity
_atom_site_calc_flag
_atom_site_refinement_flags
Se1 Se 0.89880(2) 0.063006(19) 0.25540(11) 0.01188(11) Uani 1 1 d .
S1 S 0.77878(6) 0.03791(6) 0.0089(2) 0.01319(19) Uani 1 1 d .
Cl1 Cl 0.60325(5) 0.10325(5) -0.2231(3) 0.0132(3) Uani 1 2 d S
N2 N 0.75603(18) 0.25603(18) 0.4414(10) 0.0112(10) Uani 1 2 d S
C3 C 0.6623(2) 0.1623(2) 0.0281(12) 0.0111(11) Uani 1 2 d SU
C1 C 0.7884(2) 0.1816(2) 0.3314(8) 0.0109(9) Uani 1 1 d .
N1 N 0.86357(19) 0.16148(18) 0.4155(7) 0.0130(7) Uani 1 1 d .
C2 C 0.7383(2) 0.1326(2) 0.1272(9) 0.0098(7) Uani 1 1 d U
C4 C 0.8073(2) 0.3073(2) 0.6437(12) 0.0109(11) Uani 1 2 d S
H4A H 0.8404 0.2723 0.7747 0.013 Uiso 1 1 d R
C5 C 0.8640(2) 0.3640(2) 0.4547(12) 0.0136(12) Uani 1 2 d S
H5A H 0.8987 0.3311 0.3235 0.016 Uiso 1 1 d R
C6 C 0.9178(2) 0.4178(2) 0.6565(12) 0.0176(13) Uani 1 2 d S
H6A H 0.9523 0.4523 0.5296 0.026 Uiso 1 2 d SR
H6B H 0.9518 0.3832 0.7854 0.026 Uiso 1 1 d R

loop_
_atom_site_aniso_label
_atom_site_aniso_U_11
_atom_site_aniso_U_22
_atom_site_aniso_U_33
_atom_site_aniso_U_23
_atom_site_aniso_U_13
_atom_site_aniso_U_12
Se1 0.00931(18) 0.00968(18) 0.01665(17) 0.0000(2) 0.0011(2) 0.00070(13)
S1 0.0093(4) 0.0107(4) 0.0195(4) -0.0024(4) -0.0004(4) 0.0005(4)
Cl1 0.0125(4) 0.0125(4) 0.0147(6) -0.0031(4) -0.0031(4) -0.0023(5)
N2 0.0095(14) 0.0095(14) 0.015(2) -0.0016(13) -0.0016(13) 0.0014(17)
C3 0.0119(14) 0.0119(14) 0.009(2) 0.0007(12) 0.0007(12) -0.0033(18)
C1 0.0107(19) 0.0114(18) 0.011(2) 0.0022(13) 0.0032(13) -0.0005(16)
N1 0.0112(16) 0.0069(16) 0.0209(19) -0.0019(13) -0.0012(14) 0.0007(13)
C2 0.0100(17) 0.0066(16) 0.0128(14) -0.0003(12) 0.0030(13) -0.0001(14)
C4 0.0100(16) 0.0100(16) 0.013(2) 0.0001(13) 0.0001(13) 0.001(2)
C5 0.0141(17) 0.0141(17) 0.013(3) 0.0032(16) 0.0032(16) -0.003(2)
C6 0.0148(18) 0.0148(18) 0.023(3) 0.0002(15) 0.0002(15) -0.003(2)

loop_
_atom_type_symbol
_atom_type_description
_atom_type_scat_dispersion_real
_atom_type_scat_dispersion_imag
_atom_type_scat_source
C C 0.0033 0.0016 'International Tables Vol C Tables 4.2.6.8 and 6.1.1.4'
H H 0.0000 0.0000 'International Tables Vol C Tables 4.2.6.8 and 6.1.1.4'
N N 0.0061 0.0033 'International Tables Vol C Tables 4.2.6.8 and 6.1.1.4'
S S 0.1246 0.1234 'International Tables Vol C Tables 4.2.6.8 and 6.1.1.4'
Cl Cl 0.1484 0.1585 'International Tables Vol C Tables 4.2.6.8 and 6.1.1.4'
Se Se -0.0929 2.2259 'International Tables Vol C Tables 4.2.6.8 and 6.1.1.4'

loop_
_geom_angle_atom_site_label_1
_geom_angle_atom_site_label_2
_geom_angle_atom_site_label_3
_geom_angle
_geom_angle_site_symmetry_1
_geom_angle_site_symmetry_3
N1 Se1 S1 93.80(10) . .
C2 S1 Se1 91.59(13) . .
C1 N2 C1 122.2(4) . 8_545
C1 N2 C4 118.6(2) . .
C1 N2 C4 118.6(2) 8_545 .
C2 C3 C2 121.3(5) 8_545 .
C2 C3 Cl1 119.3(2) 8_545 .
C2 C3 Cl1 119.3(2) . .
N1 C1 N2 117.9(3) . .
N1 C1 C2 123.9(3) . .
N2 C1 C2 118.2(3) . .
C1 N1 Se1 113.7(3) . .
C3 C2 C1 119.8(4) . .
C3 C2 S1 123.2(3) . .
C1 C2 S1 116.9(3) . .
N2 C4 C5 111.3(4) . .
N2 C4 H4A 109.4 . .
C5 C4 H4A 109.3 . .
C6 C5 C4 112.6(4) . .
C6 C5 H5A 108.8 . .
C4 C5 H5A 109.4 . .
C5 C6 H6A 110.1 . .
C5 C6 H6B 109.2 . .
H6A C6 H6B 109.5 . .

loop_
_geom_bond_atom_site_label_1
_geom_bond_atom_site_label_2
_geom_bond_distance
_geom_bond_site_symmetry_2
Se1 N1 1.825(3) .
Se1 S1 2.2473(10) .
S1 C2 1.740(4) .
Cl1 C3 1.729(5) .
N2 C1 1.395(4) .
N2 C1 1.395(4) 8_545
N2 C4 1.460(6) .
C3 C2 1.386(5) 8_545
C3 C2 1.386(5) .
C1 N1 1.308(5) .
C1 C2 1.433(5) .
C4 C5 1.530(7) .
C4 H4A 0.9615 .
C5 C6 1.504(7) .
C5 H5A 0.9571 .
C6 H6A 0.9601 .
C6 H6B 0.9598 .

loop_
_geom_torsion_atom_site_label_1
_geom_torsion_atom_site_label_2
_geom_torsion_atom_site_label_3
_geom_torsion_atom_site_label_4
_geom_torsion
_geom_torsion_site_symmetry_1
N1 Se1 S1 C2 2.89(16) .
C1 N2 C1 N1 170.9(3) 8_545
C4 N2 C1 N1 -0.1(6) .
C1 N2 C1 C2 -7.7(7) 8_545
C4 N2 C1 C2 -178.6(4) .
N2 C1 N1 Se1 -179.8(3) .
C2 C1 N1 Se1 -1.4(5) .
S1 Se1 N1 C1 -1.4(3) .
C2 C3 C2 C1 -1.2(7) 8_545
Cl1 C3 C2 C1 179.0(3) .
C2 C3 C2 S1 -179.7(2) 8_545
Cl1 C3 C2 S1 0.5(6) .
N1 C1 C2 C3 -174.1(4) .
N2 C1 C2 C3 4.3(6) .
N1 C1 C2 S1 4.4(5) .
N2 C1 C2 S1 -177.1(3) .
Se1 S1 C2 C3 174.3(4) .
Se1 S1 C2 C1 -4.2(3) .
C1 N2 C4 C5 85.6(4) .
C1 N2 C4 C5 -85.6(4) 8_545
N2 C4 C5 C6 180.000(1) .
